data_4030998
loop_
_publ_author_name
'Ku\,s, Melih'
'Artok, Levent'
'Ayg\"un, Muhittin'

_publ_section_title
;
 Palladium-Catalyzed Alkoxycarbonylation of Conjugated Enyne Oxiranes: A
 Diastereoselective Method for the Synthesis of
 7-Hydroxy-2,3,5-trienoates.
;
_journal_issue 11
_journal_name_full 'The Journal of organic chemistry'
_journal_page_first 5494
_journal_page_last 5506
_journal_paper_doi 10.1021/acs.joc.5b00382
_journal_volume 80
_journal_year 2015
_chemical_formula_moiety 'C22 H28 N O5'
_chemical_formula_sum 'C22 H29 N O5'
_chemical_formula_weight 387.46
_chemical_name_systematic
;
 ? 
;
_space_group_crystal_system monoclinic
_space_group_IT_number 14
_space_group_name_Hall '-P 2ybc'
_space_group_name_H-M_alt 'P 1 21/c 1'
_symmetry_space_group_name_Hall '-P 2ybc'
_symmetry_space_group_name_H-M 'P 1 21/c 1'
_atom_sites_solution_hydrogens geom
_atom_sites_solution_primary direct
_atom_sites_solution_secondary difmap
_audit_creation_date 2014-05-16
_audit_creation_method
;
Olex2 1.2
(compiled 2014.03.20 svn.r2914 for OlexSys, GUI svn.r4816)
;
_cell_angle_alpha 90.00
_cell_angle_beta 92.857(9)
_cell_angle_gamma 90.00
_cell_formula_units_Z 4
_cell_length_a 12.3053(13)
_cell_length_b 23.4741(16)
_cell_length_c 7.5861(9)
_cell_measurement_reflns_used 1580
_cell_measurement_temperature 293(2)
_cell_measurement_theta_max 22.3840
_cell_measurement_theta_min 3.5330
_cell_volume 2188.6(4)
_computing_cell_refinement
;
CrysAlisPro, Agilent Technologies,
Version 1.171.37.31 (release 14-01-2014 CrysAlis171 .NET)
(compiled Jan 14 2014,18:38:05)
;
_computing_data_collection
;
CrysAlisPro, Agilent Technologies,
Version 1.171.37.31 (release 14-01-2014 CrysAlis171 .NET)
(compiled Jan 14 2014,18:38:05)
;
_computing_data_reduction
;
CrysAlisPro, Agilent Technologies,
Version 1.171.37.31 (release 14-01-2014 CrysAlis171 .NET)
(compiled Jan 14 2014,18:38:05)
;
_computing_molecular_graphics 'Olex2 (Dolomanov et al., 2009)'
_computing_publication_material 'Olex2 (Dolomanov et al., 2009)'
_computing_structure_refinement 'ShelXL (Sheldrick, 2008)'
_computing_structure_solution 'ShelXS (Sheldrick, 2008)'
_diffrn_ambient_temperature 293(2)
_diffrn_detector 'CCD plate'
_diffrn_detector_area_resol_mean 8.0667
_diffrn_detector_type Eos
_diffrn_measured_fraction_theta_full 0.998
_diffrn_measured_fraction_theta_max 0.998
_diffrn_measurement_device 'four-circle diffractometer'
_diffrn_measurement_device_type 'Xcalibur, Eos'
_diffrn_measurement_method '\w scans'
_diffrn_orient_matrix_UB_11 0.0038703000
_diffrn_orient_matrix_UB_12 0.0252684000
_diffrn_orient_matrix_UB_13 0.0511731000
_diffrn_orient_matrix_UB_21 0.0573384000
_diffrn_orient_matrix_UB_22 -0.0002160000
_diffrn_orient_matrix_UB_23 -0.0057734000
_diffrn_orient_matrix_UB_31 -0.0051385000
_diffrn_orient_matrix_UB_32 0.0165675000
_diffrn_orient_matrix_UB_33 -0.0782105000
_diffrn_radiation_monochromator graphite
_diffrn_radiation_probe x-ray
_diffrn_radiation_type MoK\a
_diffrn_radiation_wavelength 0.71073
_diffrn_reflns_av_R_equivalents 0.0541
_diffrn_reflns_av_unetI/netI 0.0872
_diffrn_reflns_limit_h_max 15
_diffrn_reflns_limit_h_min -8
_diffrn_reflns_limit_k_max 29
_diffrn_reflns_limit_k_min -29
_diffrn_reflns_limit_l_max 9
_diffrn_reflns_limit_l_min -9
_diffrn_reflns_number 11919
_diffrn_reflns_theta_full 26.00
_diffrn_reflns_theta_max 26.37
_diffrn_reflns_theta_min 3.09
_diffrn_source 'Enhance (Mo) X-ray Source'
_exptl_absorpt_coefficient_mu 0.083
_exptl_absorpt_correction_T_max 0.933
_exptl_absorpt_correction_T_min 0.648
_exptl_absorpt_correction_type analytical
_exptl_absorpt_process_details
;
CrysAlisPro, Agilent Technologies,
Version 1.171.37.31 (release 14-01-2014 CrysAlis171 .NET)
(compiled Jan 14 2014,18:38:05)
Analytical numeric absorption correction using a multifaceted crystal
            model based on expressions derived by R.C. Clark & J.S. Reid.
(Clark, R. C. & Reid, J. S. (1995). Acta Cryst. A51, 887-897)
Empirical absorption correction using spherical harmonics,
 implemented in SCALE3 ABSPACK scaling algorithm.
;
_exptl_crystal_density_diffrn 1.176
_exptl_crystal_density_method 'not measured'
_exptl_crystal_description
;
;
_exptl_crystal_F_000 832
_exptl_crystal_size_max 0.7483
_exptl_crystal_size_mid 0.1509
_exptl_crystal_size_min 0.05
_refine_diff_density_max 0.389
_refine_diff_density_min -0.261
_refine_diff_density_rms 0.040
_refine_ls_extinction_method none
_refine_ls_goodness_of_fit_ref 1.000
_refine_ls_hydrogen_treatment constr
_refine_ls_matrix_type full
_refine_ls_number_parameters 257
_refine_ls_number_reflns 4477
_refine_ls_number_restraints 0
_refine_ls_restrained_S_all 1.000
_refine_ls_R_factor_all 0.1656
_refine_ls_R_factor_gt 0.0676
_refine_ls_shift/su_max 0.000
_refine_ls_shift/su_mean 0.000
_refine_ls_structure_factor_coef Fsqd
_refine_ls_weighting_details 'calc w=1/[\s^2^(Fo^2^)+(0.0788P)^2^+0.1211P] where P=(Fo^2^+2Fc^2^)/3'
_refine_ls_weighting_scheme calc
_refine_ls_wR_factor_gt 0.1515
_refine_ls_wR_factor_ref 0.1984
_reflns_number_gt 2069
_reflns_number_total 4477
_reflns_threshold_expression >2sigma(I)
_cod_data_source_file jo5b00382_si_002.cif
_cod_data_source_block smart
_cod_depositor_comments 'Adding full bibliography for 4030998.cif.'
_cod_database_code 4030998
_chemical_oxdiff_formula 'C14 H22 O4'
_reflns_odcompleteness_completeness 99.76
_reflns_odcompleteness_iscentric 1
_reflns_odcompleteness_theta 26.32
_olex2_refinement_description
;
1. Fixed Uiso
 At 1.2 times of:
  All C(H) groups, All C(H,H) groups, All N(H) groups
 At 1.5 times of:
  All C(H,H,H) groups
2.a Ternary CH refined with riding coordinates:
 C11(H11)
2.b Secondary CH2 refined with riding coordinates:
 C9(H9A,H9B), C16(H16A,H16B), C22(H22A,H22B)
2.c Aromatic/amide H refined with riding coordinates:
 N4(H4), C14(H14), C17(H17), C20(H20), C21(H21), C23(H23), C25(H25), C26(H26),
 C28(H28)
2.d Idealised Me refined as rotating group:
 C18(H18A,H18B,H18C), C19(H19A,H19B,H19C), C24(H24A,H24B,H24C), C27(H27A,H27B,
 H27C)
;

loop_
_space_group_symop_id
_space_group_symop_operation_xyz
1 'x, y, z'
2 '-x, y+1/2, -z+1/2'
3 '-x, -y, -z'
4 'x, -y-1/2, z-1/2'

loop_
_atom_site_label
_atom_site_type_symbol
_atom_site_fract_x
_atom_site_fract_y
_atom_site_fract_z
_atom_site_U_iso_or_equiv
_atom_site_adp_type
_atom_site_occupancy
_atom_site_calc_flag
_atom_site_refinement_flags_posn
O1 O 0.32578(18) 0.07336(8) 0.3692(3) 0.0587(6) Uani 1 d .
O2 O 0.5426(2) -0.15211(8) 0.0627(3) 0.0634(7) Uani 1 d .
O3 O 0.44568(17) 0.14620(7) 0.3987(3) 0.0531(6) Uani 1 d .
N4 N 0.2770(2) 0.16545(9) 0.3061(3) 0.0527(7) Uani 1 d .
H4 H 0.3040 0.1992 0.3028 0.063 Uiso 1 calc R
O5 O 0.6684(2) -0.21213(8) 0.1669(4) 0.0867(9) Uani 1 d .
C6 C 0.3467(3) 0.12345(12) 0.3583(4) 0.0487(8) Uani 1 d .
O7 O 0.66826(19) 0.17719(9) 0.4261(3) 0.0697(7) Uani 1 d .
C8 C 0.7108(2) -0.11443(11) 0.1749(4) 0.0456(8) Uani 1 d .
C9 C 0.9013(3) -0.07840(12) 0.2615(4) 0.0585(9) Uani 1 d .
H9A H 0.8743 -0.0538 0.3522 0.070 Uiso 1 calc R
H9B H 0.9020 -0.0567 0.1528 0.070 Uiso 1 calc R
C10 C 0.6397(3) -0.16389(12) 0.1364(4) 0.0505(8) Uani 1 d .
C11 C 0.5313(3) 0.10589(12) 0.4502(4) 0.0513(8) Uani 1 d .
H11 H 0.5028 0.0783 0.5331 0.062 Uiso 1 calc R
C12 C 0.6737(3) -0.06207(11) 0.1574(4) 0.0482(8) Uani 1 d .
C13 C 0.1663(3) 0.16052(12) 0.2570(4) 0.0495(8) Uani 1 d .
C14 C 0.6053(2) 0.02199(11) 0.2968(4) 0.0459(8) Uani 1 d .
H14 H 0.6046 0.0025 0.4034 0.055 Uiso 1 calc R
C15 C 0.6465(2) -0.00812(11) 0.1454(4) 0.0451(8) Uani 1 d .
C16 C 0.8260(3) -0.12841(12) 0.2352(4) 0.0523(8) Uani 1 d .
H16A H 0.8245 -0.1491 0.3457 0.063 Uiso 1 calc R
H16B H 0.8560 -0.1537 0.1491 0.063 Uiso 1 calc R
C17 C 0.5691(2) 0.07484(11) 0.2929(4) 0.0496(8) Uani 1 d .
H17 H 0.5670 0.0940 0.1855 0.060 Uiso 1 calc R
C18 C 0.6563(3) 0.02338(12) -0.0282(4) 0.0603(9) Uani 1 d .
H18A H 0.6791 -0.0027 -0.1166 0.090 Uiso 1 calc GR
H18B H 0.7090 0.0534 -0.0128 0.090 Uiso 1 calc GR
H18C H 0.5870 0.0394 -0.0649 0.090 Uiso 1 calc GR
C19 C 0.4760(3) -0.20053(14) 0.0091(5) 0.0780(12) Uani 1 d .
H19A H 0.5078 -0.2195 -0.0879 0.117 Uiso 1 calc GR
H19B H 0.4042 -0.1877 -0.0268 0.117 Uiso 1 calc GR
H19C H 0.4718 -0.2265 0.1063 0.117 Uiso 1 calc GR
C20 C 0.1122(3) 0.10963(13) 0.2392(5) 0.0654(10) Uani 1 d .
H20 H 0.1492 0.0755 0.2595 0.078 Uiso 1 calc R
C21 C 0.1095(3) 0.20952(14) 0.2222(6) 0.0893(13) Uani 1 d .
H21 H 0.1453 0.2444 0.2312 0.107 Uiso 1 calc R
C22 C 1.0158(3) -0.09665(15) 0.3145(5) 0.0723(10) Uani 1 d .
H22A H 1.0408 -0.1232 0.2274 0.087 Uiso 1 calc R
H22B H 1.0154 -0.1164 0.4267 0.087 Uiso 1 calc R
C23 C 0.6189(3) 0.14060(14) 0.5441(4) 0.0629(9) Uani 1 d .
H23 H 0.6378 0.1381 0.6640 0.075 Uiso 1 calc R
C24 C 0.7554(3) 0.20793(17) 0.5102(6) 0.0958(14) Uani 1 d .
H24A H 0.7806 0.2364 0.4310 0.144 Uiso 1 calc GR
H24B H 0.8138 0.1822 0.5420 0.144 Uiso 1 calc GR
H24C H 0.7308 0.2260 0.6144 0.144 Uiso 1 calc GR
C25 C -0.0530(3) 0.1581(2) 0.1574(6) 0.0907(13) Uani 1 d .
H25 H -0.1266 0.1573 0.1235 0.109 Uiso 1 calc R
C26 C 0.0021(3) 0.10929(17) 0.1907(5) 0.0803(12) Uani 1 d .
H26 H -0.0345 0.0747 0.1809 0.096 Uiso 1 calc R
C27 C 1.0951(3) -0.04702(18) 0.3310(7) 0.1162(17) Uani 1 d .
H27A H 1.0995 -0.0288 0.2184 0.174 Uiso 1 calc GR
H27B H 1.1657 -0.0608 0.3698 0.174 Uiso 1 calc GR
H27C H 1.0701 -0.0201 0.4153 0.174 Uiso 1 calc GR
C28 C 0.0009(4) 0.20827(19) 0.1743(7) 0.1148(18) Uani 1 d .
H28 H -0.0364 0.2422 0.1531 0.138 Uiso 1 calc R

loop_
_atom_site_aniso_label
_atom_site_aniso_U_11
_atom_site_aniso_U_22
_atom_site_aniso_U_33
_atom_site_aniso_U_23
_atom_site_aniso_U_13
_atom_site_aniso_U_12
O1 0.0657(16) 0.0312(11) 0.0789(15) 0.0039(10) 0.0003(12) -0.0010(11)
O2 0.0669(17) 0.0372(12) 0.0842(16) 0.0058(11) -0.0146(13) -0.0075(11)
O3 0.0464(14) 0.0311(10) 0.0818(15) -0.0049(10) 0.0021(11) 0.0057(10)
N4 0.0465(18) 0.0287(12) 0.0827(19) 0.0004(12) 0.0020(14) 0.0016(12)
O5 0.084(2) 0.0282(12) 0.147(2) 0.0066(13) -0.0125(17) 0.0023(12)
C6 0.056(2) 0.0400(17) 0.0507(19) -0.0037(15) 0.0083(16) 0.0020(17)
O7 0.0575(17) 0.0634(15) 0.0876(18) -0.0058(13) -0.0029(14) -0.0055(12)
C8 0.050(2) 0.0314(16) 0.0558(19) -0.0048(13) 0.0086(15) 0.0025(14)
C9 0.060(2) 0.0460(18) 0.070(2) -0.0059(16) 0.0058(18) 0.0022(16)
C10 0.063(2) 0.0347(17) 0.0538(19) -0.0027(14) 0.0063(17) 0.0004(16)
C11 0.056(2) 0.0370(16) 0.061(2) 0.0020(15) 0.0033(17) 0.0086(15)
C12 0.046(2) 0.0380(17) 0.061(2) -0.0076(15) 0.0049(15) -0.0003(15)
C13 0.049(2) 0.0439(17) 0.0553(19) -0.0047(15) 0.0031(16) 0.0035(16)
C14 0.042(2) 0.0350(15) 0.060(2) 0.0001(14) 0.0012(15) 0.0000(14)
C15 0.0420(19) 0.0284(15) 0.065(2) -0.0019(14) 0.0027(15) 0.0004(13)
C16 0.061(2) 0.0407(17) 0.0559(19) -0.0045(14) 0.0046(16) 0.0092(16)
C17 0.057(2) 0.0359(16) 0.0557(19) 0.0003(14) 0.0023(16) 0.0090(15)
C18 0.068(3) 0.0431(17) 0.071(2) -0.0038(16) 0.0086(19) 0.0027(17)
C19 0.086(3) 0.055(2) 0.091(3) 0.0029(19) -0.012(2) -0.028(2)
C20 0.060(3) 0.052(2) 0.084(3) 0.0032(18) -0.001(2) -0.0063(18)
C21 0.065(3) 0.047(2) 0.153(4) -0.010(2) -0.023(3) 0.007(2)
C22 0.055(3) 0.070(2) 0.091(3) -0.004(2) -0.001(2) 0.006(2)
C23 0.068(3) 0.068(2) 0.051(2) 0.0008(18) -0.0048(18) -0.0067(19)
C24 0.063(3) 0.082(3) 0.139(4) -0.011(3) -0.022(3) -0.012(2)
C25 0.052(3) 0.109(3) 0.109(3) -0.020(3) -0.013(2) 0.004(3)
C26 0.065(3) 0.074(3) 0.101(3) -0.003(2) -0.004(2) -0.015(2)
C27 0.052(3) 0.100(3) 0.196(5) -0.026(3) 0.000(3) -0.003(2)
C28 0.076(4) 0.073(3) 0.191(5) -0.022(3) -0.035(3) 0.023(3)

loop_
_atom_type_symbol
_atom_type_description
_atom_type_scat_dispersion_real
_atom_type_scat_dispersion_imag
_atom_type_scat_source
C C 0.0033 0.0016 'International Tables Vol C Tables 4.2.6.8 and 6.1.1.4'
H H 0.0000 0.0000 'International Tables Vol C Tables 4.2.6.8 and 6.1.1.4'
O O 0.0106 0.0060 'International Tables Vol C Tables 4.2.6.8 and 6.1.1.4'
N N 0.0061 0.0033 'International Tables Vol C Tables 4.2.6.8 and 6.1.1.4'

loop_
_exptl_crystal_face_index_h
_exptl_crystal_face_index_k
_exptl_crystal_face_index_l
_exptl_crystal_face_perp_dist
_exptl_oxdiff_crystal_face_indexfrac_h
_exptl_oxdiff_crystal_face_indexfrac_k
_exptl_oxdiff_crystal_face_indexfrac_l
_exptl_oxdiff_crystal_face_x
_exptl_oxdiff_crystal_face_y
_exptl_oxdiff_crystal_face_z
-3 32 0 0.0250 -3.0000 31.9998 -0.0000 0.7970 -0.1789 0.5456
3 -32 0 0.0250 3.0000 -31.9998 0.0000 -0.7970 0.1789 -0.5456
-1 -2 11 0.3871 -0.9999 -2.0006 11.0000 0.5085 -0.1204 -0.8883
-17 -7 0 0.0541 -17.0000 -6.9998 0.0000 -0.2427 -0.9732 -0.0286
17 7 0 0.0968 17.0000 6.9998 -0.0000 0.2427 0.9732 0.0286
1 33 0 0.0236 1.0000 32.9998 -0.0000 0.8377 0.0502 0.5416
-1 -2 -11 0.3452 -1.0001 -1.9993 -11.0000 -0.6173 0.0066 0.8323

loop_
_geom_angle_atom_site_label_1
_geom_angle_atom_site_label_2
_geom_angle_atom_site_label_3
_geom_angle
C10 O2 C19 116.2(2)
C6 O3 C11 115.9(2)
C6 N4 C13 127.8(3)
O1 C6 O3 124.2(3)
O1 C6 N4 126.6(3)
O3 C6 N4 109.2(2)
C23 O7 C24 111.5(3)
C10 C8 C16 115.4(2)
C12 C8 C10 121.1(3)
C12 C8 C16 123.5(3)
C16 C9 C22 112.1(3)
O2 C10 C8 115.7(3)
O5 C10 O2 121.8(3)
O5 C10 C8 122.5(3)
O3 C11 C17 110.7(2)
O3 C11 C23 105.5(2)
C17 C11 C23 113.5(3)
C15 C12 C8 174.3(3)
C20 C13 N4 124.0(3)
C21 C13 N4 117.7(3)
C21 C13 C20 118.3(3)
C17 C14 C15 124.6(3)
C12 C15 C14 120.6(3)
C12 C15 C18 119.9(3)
C14 C15 C18 119.4(2)
C9 C16 C8 115.8(2)
C14 C17 C11 124.1(3)
C13 C20 C26 119.6(3)
C13 C21 C28 121.1(4)
C9 C22 C27 113.0(3)
O7 C23 C11 110.7(3)
C26 C25 C28 118.8(4)
C25 C26 C20 121.4(4)
C25 C28 C21 120.7(4)

loop_
_geom_bond_atom_site_label_1
_geom_bond_atom_site_label_2
_geom_bond_distance
O1 C6 1.207(3)
O2 C10 1.323(4)
O2 C19 1.447(3)
O3 C6 1.351(4)
O3 C11 1.455(3)
N4 C6 1.353(4)
N4 C13 1.399(4)
O5 C10 1.205(3)
O7 C23 1.401(4)
O7 C24 1.417(4)
C8 C10 1.474(4)
C8 C12 1.315(4)
C8 C16 1.504(4)
C9 C16 1.503(4)
C9 C22 1.508(5)
C11 C17 1.492(4)
C11 C23 1.502(4)
C12 C15 1.312(4)
C13 C20 1.371(4)
C13 C21 1.365(4)
C14 C15 1.461(4)
C14 C17 1.318(3)
C15 C18 1.520(4)
C20 C26 1.386(5)
C21 C28 1.368(5)
C22 C27 1.521(5)
C25 C26 1.349(5)
C25 C28 1.354(5)

loop_
_geom_torsion_atom_site_label_1
_geom_torsion_atom_site_label_2
_geom_torsion_atom_site_label_3
_geom_torsion_atom_site_label_4
_geom_torsion
O3 C11 C17 C14 -148.4(3)
O3 C11 C23 O7 -68.3(3)
N4 C13 C20 C26 179.7(3)
N4 C13 C21 C28 -179.6(4)
C6 O3 C11 C17 75.2(3)
C6 O3 C11 C23 -161.6(2)
C6 N4 C13 C20 -6.1(5)
C6 N4 C13 C21 174.9(3)
C8 C12 C15 C14 -89(3)
C8 C12 C15 C18 92(3)
C10 C8 C12 C15 179(100)
C10 C8 C16 C9 175.5(3)
C11 O3 C6 O1 2.9(4)
C11 O3 C6 N4 -177.5(2)
C12 C8 C10 O2 8.4(4)
C12 C8 C10 O5 -172.8(3)
C12 C8 C16 C9 -4.8(4)
C13 N4 C6 O1 1.3(5)
C13 N4 C6 O3 -178.3(3)
C13 C20 C26 C25 1.2(6)
C13 C21 C28 C25 -1.0(8)
C15 C14 C17 C11 -177.5(3)
C16 C8 C10 O2 -172.0(3)
C16 C8 C10 O5 6.8(4)
C16 C8 C12 C15 0(3)
C16 C9 C22 C27 176.5(3)
C17 C11 C23 O7 53.1(3)
C17 C14 C15 C12 -175.0(3)
C17 C14 C15 C18 4.1(5)
C19 O2 C10 O5 -4.4(5)
C19 O2 C10 C8 174.4(3)
C20 C13 C21 C28 1.3(6)
C21 C13 C20 C26 -1.4(5)
C22 C9 C16 C8 -177.6(3)
C23 C11 C17 C14 93.2(4)
C24 O7 C23 C11 -176.6(3)
C26 C25 C28 C21 0.7(8)
C28 C25 C26 C20 -0.8(7)
